data_4030237
loop_
_publ_author_name
'Gromov, Sergey P.'
'Vedernikov, Artem I.'
'Lobova, Natalia A.'
'Kuz'mina, Lyudmila G.'
'Dmitrieva, Svetlana N.'
'Strelenko, Yuri A.'
'Howard, Judith A. K.'

_publ_section_title
;
 Synthesis, structure, and properties of supramolecular photoswitches
 based on ammonioalkyl derivatives of crown ether styryl dyes.
;
_journal_issue 23
_journal_name_full 'The Journal of organic chemistry'
_journal_page_first 11416
_journal_page_last 11430
_journal_paper_doi 10.1021/jo5018074
_journal_volume 79
_journal_year 2014
_chemical_formula_sum 'C25 H42 Br2 N2 O9'
_chemical_formula_weight 674.43
_chemical_name_systematic
; 
 ? 
;
_space_group_IT_number 15
_symmetry_cell_setting monoclinic
_symmetry_space_group_name_Hall '-C 2yc'
_symmetry_space_group_name_H-M 'C 1 2/c 1'
_atom_sites_solution_hydrogens geom
_atom_sites_solution_primary direct
_atom_sites_solution_secondary difmap
_audit_creation_method SHELXL-97
_cell_angle_alpha 90.00
_cell_angle_beta 112.139(2)
_cell_angle_gamma 90.00
_cell_formula_units_Z 8
_cell_length_a 35.487(2)
_cell_length_b 9.7899(6)
_cell_length_c 18.4307(12)
_cell_measurement_reflns_used 2803
_cell_measurement_temperature 120(2)
_cell_measurement_theta_max 24.848
_cell_measurement_theta_min 2.789
_cell_volume 5931.0(6)
_computing_structure_refinement 'SHELXL-97 (Sheldrick, 1997)'
_computing_structure_solution 'SHELXS-97 (Sheldrick, 1990)'
_diffrn_ambient_temperature 120(2)
_diffrn_measured_fraction_theta_full 0.989
_diffrn_measured_fraction_theta_max 0.989
_diffrn_measurement_device_type 'Bruker SMART-6K'
_diffrn_measurement_method /W
_diffrn_radiation_monochromator graphite
_diffrn_radiation_source 'fine-focus sealed tube'
_diffrn_radiation_type MoK\a
_diffrn_radiation_wavelength 0.71073
_diffrn_reflns_av_R_equivalents 0.0502
_diffrn_reflns_av_sigmaI/netI 0.0762
_diffrn_reflns_limit_h_max 43
_diffrn_reflns_limit_h_min -48
_diffrn_reflns_limit_k_max 10
_diffrn_reflns_limit_k_min -13
_diffrn_reflns_limit_l_max 25
_diffrn_reflns_limit_l_min -23
_diffrn_reflns_number 20084
_diffrn_reflns_theta_full 29.00
_diffrn_reflns_theta_max 29.00
_diffrn_reflns_theta_min 3.05
_exptl_absorpt_coefficient_mu 2.785
_exptl_absorpt_correction_T_max 0.6965
_exptl_absorpt_correction_T_min 0.5094
_exptl_absorpt_correction_type multi-scan
_exptl_absorpt_process_details SADABS
_exptl_crystal_colour orange
_exptl_crystal_density_diffrn 1.511
_exptl_crystal_density_method 'not measured'
_exptl_crystal_description block
_exptl_crystal_F_000 2784
_exptl_crystal_size_max 0.28
_exptl_crystal_size_mid 0.26
_exptl_crystal_size_min 0.14
_refine_diff_density_max 1.310
_refine_diff_density_min -0.942
_refine_diff_density_rms 0.101
_refine_ls_extinction_method none
_refine_ls_goodness_of_fit_ref 0.993
_refine_ls_hydrogen_treatment constr
_refine_ls_matrix_type full
_refine_ls_number_parameters 534
_refine_ls_number_reflns 7815
_refine_ls_number_restraints 106
_refine_ls_restrained_S_all 0.990
_refine_ls_R_factor_all 0.1183
_refine_ls_R_factor_gt 0.0555
_refine_ls_shift/su_max 0.001
_refine_ls_shift/su_mean 0.000
_refine_ls_structure_factor_coef Fsqd
_refine_ls_weighting_details 'calc w=1/[\s^2^(Fo^2^)+(0.0756P)^2^+0.0000P] where P=(Fo^2^+2Fc^2^)/3'
_refine_ls_weighting_scheme calc
_refine_ls_wR_factor_gt 0.1303
_refine_ls_wR_factor_ref 0.1474
_reflns_number_gt 4452
_reflns_number_total 7815
_reflns_threshold_expression >2sigma(I)
_cod_data_source_file jo5018074_si_002.cif
_cod_data_source_block dye_1a
_cod_depositor_comments
;
The following automatic conversions were performed:

'_symmetry_cell_setting' value 'Monoclinic' changed to 'monoclinic'
according to
/home/saulius/struct/COD-crude-data--automatic-downloads/rss-feeds/ACS/lib/dictionaries/cif_core.dic
dictionary named 'cif_core.dic' version 2.4.2 from 2011-04-26.

Automatic conversion script
Id: cif_fix_values 2935 2014-11-11 08:27:57Z andrius 

 Adding full bibliography for 4030234--4030240.cif.
;
_cod_original_cell_volume 5930.9(6)
_cod_original_sg_symbol_H-M C2/c
_cod_database_code 4030237

loop_
_symmetry_equiv_pos_as_xyz
'x, y, z'
'-x, y, -z+1/2'
'x+1/2, y+1/2, z'
'-x+1/2, y+1/2, -z+1/2'
'-x, -y, -z'
'x, -y, z-1/2'
'-x+1/2, -y+1/2, -z'
'x+1/2, -y+1/2, z-1/2'

loop_
_atom_site_label
_atom_site_type_symbol
_atom_site_fract_x
_atom_site_fract_y
_atom_site_fract_z
_atom_site_U_iso_or_equiv
_atom_site_adp_type
_atom_site_occupancy
_atom_site_symmetry_multiplicity
_atom_site_calc_flag
_atom_site_refinement_flags
_atom_site_disorder_assembly
_atom_site_disorder_group
Br1 Br -0.018844(13) 0.66159(4) 0.08839(3) 0.04114(14) Uani 1 1 d . . .
Br2 Br 0.263045(14) 0.85807(4) 0.31266(3) 0.05116(16) Uani 1 1 d . . .
O1 O 0.07945(7) 1.2640(2) 0.32200(14) 0.0264(5) Uani 1 1 d . . .
O2 O 0.14371(7) 1.3711(2) 0.45309(14) 0.0285(6) Uani 1 1 d . B .
O6 O 0.07345(7) 1.0049(2) 0.29513(14) 0.0276(5) Uani 1 1 d . A .
N1 N -0.15073(9) 0.9231(3) -0.21224(16) 0.0268(6) Uani 1 1 d D . .
N2 N -0.15392(8) 0.8769(3) -0.38164(16) 0.0236(6) Uani 1 1 d . A .
H2A H -0.1467 0.8219 -0.4141 0.035 Uiso 1 1 calc R . .
H2B H -0.1314 0.9192 -0.3474 0.035 Uiso 1 1 calc R . .
H2C H -0.1720 0.9409 -0.4105 0.035 Uiso 1 1 calc R . .
C1 C -0.1493(4) 1.0621(8) -0.2094(8) 0.031(3) Uani 0.575(12) 1 d PDU A 1
H1 H -0.1687 1.1163 -0.2485 0.038 Uiso 0.575(12) 1 calc PR A 1
C2 C -0.1181(3) 1.1208(9) -0.1467(6) 0.0251(18) Uani 0.575(12) 1 d PD A 1
H2 H -0.1155 1.2175 -0.1441 0.030 Uiso 0.575(12) 1 calc PR A 1
C3 C -0.0905(3) 1.0417(11) -0.0875(5) 0.0204(18) Uani 0.575(12) 1 d P A 1
C4 C -0.0949(3) 0.8995(11) -0.0930(5) 0.0208(19) Uani 0.575(12) 1 d PD A 1
H4 H -0.0776 0.8422 -0.0525 0.025 Uiso 0.575(12) 1 calc PR A 1
C5 C -0.1245(4) 0.8443(11) -0.1577(8) 0.031(3) Uani 0.575(12) 1 d PDU A 1
H5 H -0.1262 0.7479 -0.1638 0.037 Uiso 0.575(12) 1 calc PR A 1
C6 C -0.0594(2) 1.1105(6) -0.0207(4) 0.0230(19) Uani 0.575(12) 1 d P A 1
H6 H -0.0579 1.2074 -0.0215 0.028 Uiso 0.575(12) 1 calc PR A 1
C7 C -0.0334(2) 1.0443(8) 0.0411(4) 0.0179(16) Uani 0.575(12) 1 d PU A 1
H7 H -0.0344 0.9473 0.0398 0.022 Uiso 0.575(12) 1 calc PR A 1
C8 C -0.0032(4) 1.1084(11) 0.1110(7) 0.023(2) Uani 0.575(12) 1 d PD A 1
C9 C 0.0021(5) 1.2489(12) 0.1179(9) 0.022(2) Uani 0.575(12) 1 d PDU A 1
H9 H -0.0132 1.3046 0.0747 0.027 Uiso 0.575(12) 1 calc PR A 1
C13 C 0.0215(4) 1.0238(10) 0.1709(6) 0.018(2) Uani 0.575(12) 1 d PDU A 1
H13 H 0.0197 0.9272 0.1667 0.022 Uiso 0.575(12) 1 calc PR A 1
C1' C -0.1381(4) 1.0528(10) -0.1896(9) 0.025(3) Uani 0.425(12) 1 d PDU A 2
H1' H -0.1516 1.1272 -0.2220 0.030 Uiso 0.425(12) 1 calc PR A 2
C2' C -0.1058(4) 1.0777(15) -0.1201(8) 0.030(3) Uani 0.425(12) 1 d PDU A 2
H2' H -0.0978 1.1696 -0.1057 0.037 Uiso 0.425(12) 1 calc PR A 2
C3' C -0.0847(3) 0.9748(16) -0.0710(7) 0.024(2) Uani 0.425(12) 1 d PU A 2
C4' C -0.0963(4) 0.8406(14) -0.0945(8) 0.027(3) Uani 0.425(12) 1 d PD A 2
H4' H -0.0814 0.7659 -0.0641 0.032 Uiso 0.425(12) 1 calc PR A 2
C5' C -0.1296(6) 0.8183(14) -0.1626(11) 0.024(4) Uani 0.425(12) 1 d PDU A 2
H5' H -0.1386 0.7270 -0.1762 0.029 Uiso 0.425(12) 1 calc PR A 2
C6' C -0.0510(3) 1.0031(10) 0.0039(6) 0.025(3) Uani 0.425(12) 1 d P A 2
H6' H -0.0394 0.9267 0.0364 0.031 Uiso 0.425(12) 1 calc PR A 2
C7' C -0.0355(3) 1.1227(12) 0.0301(5) 0.026(3) Uani 0.425(12) 1 d P A 2
H7' H -0.0469 1.1977 -0.0038 0.032 Uiso 0.425(12) 1 calc PR A 2
C8' C -0.0031(5) 1.1563(16) 0.1046(8) 0.021(3) Uani 0.425(12) 1 d PDU A 2
C9' C 0.0052(7) 1.2915(16) 0.1241(13) 0.027(3) Uani 0.425(12) 1 d PDU A 2
H9' H -0.0079 1.3625 0.0884 0.032 Uiso 0.425(12) 1 calc PR A 2
C13' C 0.0180(5) 1.0582(14) 0.1588(9) 0.021(3) Uani 0.425(12) 1 d PDU A 2
H13' H 0.0122 0.9652 0.1442 0.025 Uiso 0.425(12) 1 calc PR A 2
C10 C 0.03083(12) 1.3167(4) 0.1907(2) 0.0321(9) Uani 1 1 d . . .
H10 H 0.0337 1.4131 0.1959 0.039 Uiso 0.575(12) 1 calc PR A 1
H10A H 0.034(3) 1.392(10) 0.205(6) 0.039 Uiso 0.425(12) 1 d P A 2
C11 C 0.05266(10) 1.2276(4) 0.2490(2) 0.0246(7) Uani 1 1 d . A .
C12 C 0.04805(10) 1.0856(3) 0.2352(2) 0.0251(7) Uani 1 1 d . . .
C14 C 0.08117(11) 1.4064(3) 0.3434(2) 0.0277(8) Uani 1 1 d . . .
H14A H 0.0534 1.4447 0.3267 0.033 Uiso 1 1 calc R . .
H14B H 0.0965 1.4590 0.3176 0.033 Uiso 1 1 calc R . .
C15 C 0.10201(10) 1.4147(4) 0.4301(2) 0.0284(8) Uani 1 1 d . . .
H15A H 0.1011 1.5099 0.4476 0.034 Uiso 1 1 calc R . .
H15B H 0.0878 1.3558 0.4553 0.034 Uiso 1 1 calc R . .
C16 C 0.16486(13) 1.3853(5) 0.5358(2) 0.0425(10) Uani 1 1 d . . .
H16A H 0.1703 1.4832 0.5491 0.051 Uiso 0.522(7) 1 calc PR B 1
H16B H 0.1477 1.3501 0.5633 0.051 Uiso 0.522(7) 1 calc PR B 1
H16C H 0.161(3) 1.307(10) 0.563(6) 0.051 Uiso 0.478(7) 1 d P B 2
H16D H 0.157(3) 1.471(10) 0.555(5) 0.051 Uiso 0.478(7) 1 d P B 2
C18 C 0.2206(2) 1.0943(6) 0.5810(3) 0.0652(16) Uani 1 1 d . . .
H18A H 0.2315 1.1154 0.6377 0.078 Uiso 0.522(7) 1 calc PR B 1
H18B H 0.2426 1.1123 0.5614 0.078 Uiso 0.522(7) 1 calc PR B 1
H18C H 0.185(4) 1.087(14) 0.553(7) 0.078 Uiso 0.478(7) 1 d P B 2
H18D H 0.239(3) 1.121(11) 0.643(7) 0.078 Uiso 0.478(7) 1 d P B 2
O3 O 0.19212(19) 1.1741(6) 0.5475(3) 0.0393(17) Uani 0.522(7) 1 d P B 1
C17 C 0.2018(5) 1.3132(16) 0.5609(12) 0.038(4) Uani 0.522(7) 1 d PU B 1
H17A H 0.2184 1.3431 0.5312 0.046 Uiso 0.522(7) 1 calc PR B 1
H17B H 0.2174 1.3299 0.6173 0.046 Uiso 0.522(7) 1 calc PR B 1
C19 C 0.2106(3) 0.9472(10) 0.5710(5) 0.045(2) Uani 0.522(7) 1 d P B 1
H19A H 0.2352 0.8930 0.6004 0.053 Uiso 0.522(7) 1 calc PR B 1
H19B H 0.1897 0.9263 0.5929 0.053 Uiso 0.522(7) 1 calc PR B 1
O4 O 0.19619(19) 0.9105(6) 0.4922(4) 0.0292(15) Uani 0.522(7) 1 d P B 1
C20 C 0.1822(3) 0.7730(10) 0.4823(6) 0.040(2) Uani 0.522(7) 1 d P B 1
H20A H 0.1589 0.7631 0.4990 0.048 Uiso 0.522(7) 1 calc PR B 1
H20B H 0.2042 0.7109 0.5143 0.048 Uiso 0.522(7) 1 calc PR B 1
C21 C 0.1690(3) 0.7372(8) 0.3947(5) 0.037(2) Uani 0.522(7) 1 d P B 1
H21A H 0.1927 0.7469 0.3792 0.045 Uiso 0.522(7) 1 calc PR B 1
H21B H 0.1602 0.6406 0.3868 0.045 Uiso 0.522(7) 1 calc PR B 1
O5 O 0.1360(2) 0.8235(12) 0.3439(4) 0.0251(18) Uani 0.522(7) 1 d PD B 1
O3' O 0.21805(16) 1.2127(5) 0.5315(3) 0.0275(16) Uani 0.478(7) 1 d P B 2
C17' C 0.2101(5) 1.3447(17) 0.5570(12) 0.032(3) Uani 0.478(7) 1 d PU B 2
H17C H 0.2228 1.4145 0.5346 0.039 Uiso 0.478(7) 1 calc PR B 2
H17D H 0.2240 1.3490 0.6146 0.039 Uiso 0.478(7) 1 calc PR B 2
C19' C 0.2312(4) 0.9804(12) 0.5589(6) 0.049(3) Uani 0.478(7) 1 d P B 2
H19C H 0.2255 0.9062 0.5898 0.059 Uiso 0.478(7) 1 calc PR B 2
H19D H 0.2610 0.9827 0.5729 0.059 Uiso 0.478(7) 1 calc PR B 2
O4' O 0.2127(3) 0.9453(9) 0.4787(4) 0.053(2) Uani 0.478(7) 1 d P B 2
C20' C 0.2096(3) 0.8054(9) 0.4565(6) 0.051(3) Uani 0.478(7) 1 d P B 2
H20C H 0.2294 0.7513 0.4993 0.061 Uiso 0.478(7) 1 calc PR B 2
H20D H 0.2164 0.7953 0.4094 0.061 Uiso 0.478(7) 1 calc PR B 2
C21' C 0.1686(4) 0.7525(12) 0.4397(10) 0.050(3) Uani 0.478(7) 1 d PU B 2
H21C H 0.1678 0.6534 0.4284 0.061 Uiso 0.478(7) 1 calc PR B 2
H21D H 0.1611 0.7658 0.4857 0.061 Uiso 0.478(7) 1 calc PR B 2
O5' O 0.1409(3) 0.8220(14) 0.3746(6) 0.033(2) Uani 0.478(7) 1 d PD B 2
C22 C 0.09860(14) 0.7952(4) 0.3565(4) 0.0488(12) Uani 1 1 d D . .
H22A H 0.0989 0.8379 0.4054 0.059 Uiso 0.522(7) 1 calc PR B 1
H22B H 0.0939 0.6958 0.3582 0.059 Uiso 0.522(7) 1 calc PR B 1
H22C H 0.096(3) 0.831(10) 0.401(6) 0.059 Uiso 0.478(7) 1 d P B 2
H22D H 0.093(3) 0.703(11) 0.349(6) 0.059 Uiso 0.478(7) 1 d P B 2
C23 C 0.06759(12) 0.8597(4) 0.2862(3) 0.0384(10) Uani 1 1 d . A .
H23A H 0.0711 0.8283 0.2381 0.046 Uiso 1 1 calc R . .
H23B H 0.0399 0.8349 0.2824 0.046 Uiso 1 1 calc R . .
C24 C -0.18563(12) 0.8740(5) -0.2809(2) 0.0362(9) Uani 1 1 d . A .
H24A H -0.2035(12) 0.961(4) -0.313(2) 0.043 Uiso 1 1 d . . .
H24B H -0.2002(13) 0.819(4) -0.263(3) 0.043 Uiso 1 1 d . . .
C25 C -0.17308(11) 0.7933(4) -0.3373(2) 0.0331(8) Uani 1 1 d . . .
H25A H -0.1536 0.7216 -0.3078 0.040 Uiso 1 1 calc R A .
H25B H -0.1974 0.7469 -0.3750 0.040 Uiso 1 1 calc R . .
O1W O 0.12337(9) 0.4790(3) 0.21531(19) 0.0545(8) Uani 1 1 d G . .
H1WA H 0.1467 0.5205 0.2289 0.082 Uiso 1 1 d G . .
H1WB H 0.1051 0.5246 0.1780 0.082 Uiso 1 1 d G . .
O2W O 0.19560(10) 0.6169(4) 0.2430(3) 0.0697(11) Uani 1 1 d G . .
H2WA H 0.2144 0.6796 0.2559 0.105 Uiso 1 1 d G . .
H2WB H 0.2060 0.5393 0.2370 0.105 Uiso 1 1 d G . .
O3W O 0.06380(8) 0.5441(3) 0.07116(17) 0.0401(7) Uani 1 1 d G . .
H3WA H 0.0459 0.5917 0.0819 0.060 Uiso 1 1 d G . .
H3WB H 0.0515 0.4912 0.0313 0.060 Uiso 1 1 d G . .

loop_
_atom_site_aniso_label
_atom_site_aniso_U_11
_atom_site_aniso_U_22
_atom_site_aniso_U_33
_atom_site_aniso_U_23
_atom_site_aniso_U_13
_atom_site_aniso_U_12
Br1 0.0461(3) 0.0255(2) 0.0606(3) -0.00381(18) 0.0301(2) -0.00255(17)
Br2 0.0465(3) 0.0347(2) 0.0753(4) -0.0148(2) 0.0264(2) -0.00499(19)
O1 0.0242(12) 0.0184(12) 0.0289(14) -0.0048(10) 0.0012(10) 0.0011(9)
O2 0.0274(13) 0.0279(13) 0.0273(14) -0.0084(10) 0.0071(11) 0.0000(10)
O6 0.0283(13) 0.0188(12) 0.0362(15) -0.0028(10) 0.0126(11) -0.0036(10)
N1 0.0267(15) 0.0370(17) 0.0172(15) -0.0008(13) 0.0090(12) -0.0029(13)
N2 0.0242(14) 0.0249(14) 0.0182(15) -0.0032(11) 0.0039(12) 0.0045(11)
C1 0.027(5) 0.034(5) 0.029(5) 0.001(3) 0.005(4) -0.001(3)
C2 0.030(4) 0.023(4) 0.023(5) 0.000(3) 0.011(3) 0.001(3)
C3 0.027(4) 0.021(5) 0.014(4) 0.000(3) 0.009(3) 0.005(4)
C4 0.028(4) 0.018(5) 0.015(4) -0.001(4) 0.007(3) -0.004(5)
C5 0.030(6) 0.031(5) 0.032(6) -0.001(4) 0.013(4) -0.009(4)
C6 0.034(4) 0.016(3) 0.019(4) 0.002(2) 0.010(3) -0.002(2)
C7 0.021(3) 0.014(3) 0.020(4) -0.004(3) 0.009(3) -0.003(3)
C8 0.025(4) 0.009(4) 0.041(6) 0.002(4) 0.020(4) -0.002(4)
C9 0.025(4) 0.020(6) 0.019(4) -0.002(5) 0.005(3) 0.000(5)
C13 0.023(3) 0.014(3) 0.019(4) 0.004(3) 0.009(3) 0.003(3)
C1' 0.023(7) 0.028(5) 0.028(7) -0.005(5) 0.014(5) 0.007(4)
C2' 0.037(7) 0.021(6) 0.033(7) 0.003(5) 0.012(5) -0.001(5)
C3' 0.029(5) 0.017(5) 0.025(5) 0.003(5) 0.007(4) 0.007(5)
C4' 0.022(5) 0.024(7) 0.035(6) 0.001(6) 0.011(4) -0.005(6)
C5' 0.018(5) 0.029(5) 0.018(5) 0.000(4) -0.002(3) -0.003(4)
C6' 0.025(5) 0.028(5) 0.021(5) 0.003(4) 0.006(4) -0.001(4)
C7' 0.035(6) 0.029(6) 0.012(5) 0.008(4) 0.005(4) 0.006(4)
C8' 0.027(5) 0.023(7) 0.011(4) 0.005(6) 0.004(3) 0.000(6)
C9' 0.031(6) 0.021(7) 0.027(6) -0.004(6) 0.010(4) -0.002(6)
C13' 0.023(5) 0.017(5) 0.021(5) 0.002(4) 0.007(4) 0.001(4)
C10 0.030(2) 0.039(2) 0.031(2) 0.0062(18) 0.0145(18) 0.0040(17)
C11 0.0216(17) 0.0320(19) 0.0211(19) -0.0023(14) 0.0091(14) -0.0006(14)
C12 0.0165(16) 0.0282(18) 0.032(2) -0.0048(15) 0.0109(15) -0.0048(13)
C14 0.0295(18) 0.0137(16) 0.039(2) 0.0007(14) 0.0119(16) 0.0021(14)
C15 0.0294(19) 0.0223(17) 0.035(2) -0.0063(15) 0.0141(16) 0.0020(14)
C16 0.046(3) 0.053(3) 0.026(2) -0.0159(19) 0.0100(19) -0.007(2)
C18 0.103(5) 0.063(4) 0.020(3) -0.002(2) 0.011(3) -0.028(4)
O3 0.042(4) 0.038(3) 0.031(3) -0.006(3) 0.006(3) -0.003(3)
C17 0.045(7) 0.040(7) 0.026(5) -0.013(4) 0.008(5) -0.009(5)
C19 0.050(6) 0.044(5) 0.029(5) 0.012(4) 0.003(4) 0.009(5)
O4 0.029(3) 0.031(3) 0.025(3) 0.008(2) 0.008(2) 0.004(2)
C20 0.045(6) 0.032(5) 0.042(6) 0.007(5) 0.016(5) 0.011(4)
C21 0.054(5) 0.025(4) 0.025(5) -0.003(3) 0.007(4) 0.017(4)
O5 0.029(3) 0.021(3) 0.016(4) 0.009(4) -0.002(3) 0.010(2)
O3' 0.021(3) 0.038(3) 0.020(3) -0.005(2) 0.004(2) 0.003(2)
C17' 0.030(6) 0.036(7) 0.030(5) -0.013(5) 0.011(5) 0.000(5)
C19' 0.049(7) 0.056(7) 0.024(5) 0.012(5) -0.008(5) 0.001(5)
O4' 0.058(6) 0.057(5) 0.029(4) 0.004(3) 0.000(4) 0.019(4)
C20' 0.052(6) 0.042(5) 0.052(6) 0.015(4) 0.013(5) 0.022(4)
C21' 0.053(6) 0.030(5) 0.072(8) 0.022(6) 0.027(6) 0.018(5)
O5' 0.027(4) 0.028(4) 0.034(6) 0.018(5) -0.001(4) 0.003(3)
C22 0.044(3) 0.0180(19) 0.088(4) 0.007(2) 0.030(3) -0.0032(18)
C23 0.036(2) 0.0221(19) 0.062(3) -0.0117(18) 0.025(2) -0.0106(16)
C24 0.0246(19) 0.053(3) 0.028(2) -0.0043(18) 0.0057(16) -0.0039(18)
C25 0.0278(19) 0.035(2) 0.033(2) -0.0082(16) 0.0069(16) -0.0078(16)
O1W 0.0386(17) 0.066(2) 0.051(2) 0.0173(17) 0.0080(15) -0.0068(15)
O2W 0.0451(19) 0.079(3) 0.085(3) -0.031(2) 0.0248(19) -0.0135(18)
O3W 0.0403(16) 0.0416(17) 0.0444(18) 0.0070(13) 0.0228(14) 0.0015(13)

loop_
_atom_type_symbol
_atom_type_description
_atom_type_scat_dispersion_real
_atom_type_scat_dispersion_imag
_atom_type_scat_source
C C 0.0033 0.0016 'International Tables Vol C Tables 4.2.6.8 and 6.1.1.4'
H H 0.0000 0.0000 'International Tables Vol C Tables 4.2.6.8 and 6.1.1.4'
N N 0.0061 0.0033 'International Tables Vol C Tables 4.2.6.8 and 6.1.1.4'
O O 0.0106 0.0060 'International Tables Vol C Tables 4.2.6.8 and 6.1.1.4'
Br Br -0.2901 2.4595 'International Tables Vol C Tables 4.2.6.8 and 6.1.1.4'

loop_
_geom_angle_atom_site_label_1
_geom_angle_atom_site_label_2
_geom_angle_atom_site_label_3
_geom_angle
C11 O1 C14 117.5(3)
C16 O2 C15 110.7(3)
C12 O6 C23 116.9(3)
C5 N1 C1' 104.7(8)
C5 N1 C1 123.0(7)
C1' N1 C1 18.4(7)
C5 N1 C5' 12.7(10)
C1' N1 C5' 117.0(8)
C1 N1 C5' 135.1(8)
C5 N1 C24 125.5(6)
C1' N1 C24 129.8(7)
C1 N1 C24 111.5(5)
C5' N1 C24 113.1(7)
N1 C1 C2 117.0(8)
C1 C2 C3 121.7(8)
C2 C3 C4 117.9(7)
C2 C3 C6 119.0(8)
C4 C3 C6 123.0(9)
C5 C4 C3 119.0(8)
N1 C5 C4 121.2(9)
C7 C6 C3 123.5(7)
C6 C7 C8 125.6(8)
C9 C8 C13 119.5(11)
C9 C8 C7 122.2(10)
C13 C8 C7 118.3(8)
C8 C9 C10 123.0(11)
C12 C13 C8 116.9(8)
N1 C1' C2' 120.9(10)
C3' C2' C1' 122.5(10)
C2' C3' C4' 117.6(10)
C2' C3' C6' 121.9(12)
C4' C3' C6' 120.5(12)
C5' C4' C3' 118.8(12)
C4' C5' N1 123.1(12)
C7' C6' C3' 126.5(10)
C6' C7' C8' 128.6(11)
C9' C8' C13' 118.3(15)
C9' C8' C7' 118.7(14)
C13' C8' C7' 122.9(13)
C10 C9' C8' 117.1(16)
C8' C13' C12 125.3(11)
C9' C10 C11 129.2(9)
C9' C10 C9 14.9(10)
C11 C10 C9 114.3(6)
O1 C11 C10 125.6(3)
O1 C11 C12 115.1(3)
C10 C11 C12 119.4(3)
C13 C12 O6 118.4(5)
C13 C12 C11 126.6(5)
O6 C12 C11 115.0(3)
C13 C12 C13' 16.0(6)
O6 C12 C13' 134.2(6)
C11 C12 C13' 110.8(6)
O1 C14 C15 107.4(3)
O2 C15 C14 109.8(3)
C17 C16 O2 110.6(9)
C17 C16 C17' 16.6(9)
O2 C16 C17' 108.7(8)
O3 C18 C19' 131.8(6)
O3 C18 O3' 48.8(4)
C19' C18 O3' 116.6(7)
O3 C18 C19 116.0(7)
C19' C18 C19 37.2(6)
O3' C18 C19 138.0(5)
C18 O3 C17 115.1(9)
O3 C17 C16 107.1(10)
O4 C19 C18 110.9(7)
C19 O4 C20 110.6(7)
O4 C20 C21 107.6(8)
O5 C21 C20 113.1(8)
C22 O5 C21 110.3(7)
C17' O3' C18 119.0(9)
O3' C17' C16 117.3(12)
C18 C19' O4' 117.6(8)
C19' O4' C20' 119.3(8)
O4' C20' C21' 111.4(9)
O5' C21' C20' 109.2(10)
C21' O5' C22 116.3(9)
O5' C22 O5 20.9(4)
O5' C22 C23 119.4(5)
O5 C22 C23 101.5(5)
O6 C23 C22 107.0(3)
N1 C24 C25 113.1(3)
N2 C25 C24 114.0(3)

loop_
_geom_bond_atom_site_label_1
_geom_bond_atom_site_label_2
_geom_bond_distance
O1 C11 1.369(4)
O1 C14 1.444(4)
O2 C16 1.430(5)
O2 C15 1.442(4)
O6 C12 1.381(4)
O6 C23 1.437(4)
N1 C5 1.330(8)
N1 C1' 1.359(10)
N1 C1 1.361(9)
N1 C5' 1.391(10)
N1 C24 1.479(5)
N2 C25 1.490(5)
C1 C2 1.388(10)
C2 C3 1.395(11)
C3 C4 1.401(11)
C3 C6 1.469(10)
C4 C5 1.368(11)
C6 C7 1.334(11)
C7 C8 1.469(14)
C8 C9 1.387(10)
C8 C13 1.395(11)
C9 C10 1.499(13)
C13 C12 1.347(10)
C1' C2' 1.382(13)
C2' C3' 1.372(15)
C3' C4' 1.396(14)
C3' C6' 1.472(16)
C4' C5' 1.380(13)
C6' C7' 1.307(16)
C7' C8' 1.457(17)
C8' C9' 1.374(13)
C8' C13' 1.385(12)
C9' C10 1.25(2)
C13' C12 1.435(15)
C10 C11 1.375(5)
C11 C12 1.412(5)
C14 C15 1.489(5)
C16 C17 1.404(19)
C16 C17' 1.554(18)
C18 O3 1.242(8)
C18 C19' 1.290(12)
C18 O3' 1.456(7)
C18 C19 1.478(11)
O3 C17 1.403(16)
C19 O4 1.393(11)
O4 C20 1.423(12)
C20 C21 1.542(13)
C21 O5 1.462(12)
O5 C22 1.456(9)
O3' C17' 1.439(19)
C19' O4' 1.416(12)
O4' C20' 1.421(13)
C20' C21' 1.464(16)
C21' O5' 1.408(16)
O5' C22 1.433(10)
C22 C23 1.487(7)
C24 C25 1.500(6)
